data_7250281
loop_
_publ_author_name
'Wang, Min'
'Jian, Yu-Rui'
'Fu, Xin-Yu'
'Xiang, Wei'
'Zha, Xiao'
'Zheng, Hong-Yu'
'Cui, Bao-Dong'
'Zhang, Yun'
'Mou, Xue-Qing'
'Chen, Yong-Zheng'

_publ_section_title
;
 Photoinduced tunable fluoroalkylation or sulfonylation/cyclization of
 methindolylstyrenes via electron donor--acceptor complexes
;
_journal_issue 19
_journal_name_full 'Green Chemistry'
_journal_page_first 5433
_journal_page_last 5441
_journal_paper_doi 10.1039/D5GC01102G
_journal_volume 27
_journal_year 2025
_chemical_formula_moiety 'C22.634 H19.634 N O3 S1.878'
_chemical_formula_sum 'C23 H20 N O3 S2'
_chemical_formula_weight 422.52
_space_group_crystal_system orthorhombic
_space_group_IT_number 61
_space_group_name_Hall '-P 2ac 2ab'
_space_group_name_H-M_alt 'P b c a'
_atom_sites_solution_hydrogens geom
_audit_creation_date 2023-07-26
_audit_creation_method
;
Olex2 1.5-beta
(compiled 2022.04.07 svn.rca3783a0 for OlexSys, GUI svn.r6439)
;
_audit_update_record
;
2023-08-02 deposited with the CCDC.	2025-04-03 downloaded from the CCDC.
;
_cell_angle_alpha 90
_cell_angle_beta 90
_cell_angle_gamma 90
_cell_formula_units_Z 8
_cell_length_a 11.0229(2)
_cell_length_b 16.8862(3)
_cell_length_c 21.3037(3)
_cell_measurement_reflns_used 4256
_cell_measurement_temperature 150.00(10)
_cell_measurement_theta_max 73.4680
_cell_measurement_theta_min 3.9650
_cell_volume 3965.36(12)
_computing_cell_refinement 'CrysAlisPro 1.171.38.43f (Rigaku OD, 2015)'
_computing_data_collection 'CrysAlisPro 1.171.38.43f (Rigaku OD, 2015)'
_computing_data_reduction 'CrysAlisPro 1.171.38.43f (Rigaku OD, 2015)'
_computing_molecular_graphics 'Olex2 1.5-beta (Dolomanov et al., 2009)'
_computing_publication_material 'Olex2 1.5-beta (Dolomanov et al., 2009)'
_computing_structure_refinement 'SHELXL 2018/3 (Sheldrick, 2015)'
_computing_structure_solution 'SHELXT 2018/2 (Sheldrick, 2018)'
_diffrn_ambient_environment N~2~
_diffrn_ambient_temperature 150.00(10)
_diffrn_detector 'CCD plate'
_diffrn_detector_area_resol_mean 5.2684
_diffrn_detector_type AtlasS2
_diffrn_measured_fraction_theta_full 1.000
_diffrn_measured_fraction_theta_max 0.979
_diffrn_measurement_details
;
List of Runs (angles in degrees, time in seconds):

  # Type    Start    End  Width  t~exp~   \w     \q     \k     \f   Frames
#--------------------------------------------------------------------------
  1  \w    -63.00  19.00   1.00    1.00    --  -40.73  38.00 120.00   82
  2  \w     24.00  60.00   1.00    1.00    --   40.73 -57.00 150.00   36
  3  \w     28.00  69.00   1.00    1.00    --  106.95 -95.00 120.00   41
  4  \w     90.00 139.00   1.00    1.00    --  106.95 -77.00  60.00   49
  5  \w     32.00  59.00   1.00    1.00    --  106.95 -77.00  60.00   27
  6  \w      5.00  58.00   1.00    1.00    --   40.73 -99.00 -60.00   53
  7  \w     92.00 177.00   1.00    1.00    --  106.95  61.00-180.00   85
  8  \w     99.00 126.00   1.00    1.00    --  106.95 125.00  60.00   27
  9  \w    144.00 173.00   1.00    1.00    --  106.95 125.00  60.00   29
 10  \w     94.00 142.00   1.00    1.00    --  106.95 125.00  90.00   48
;
_diffrn_measurement_device 'four-circle diffractometer'
_diffrn_measurement_device_type 'SuperNova, Dual, Cu at zero, AtlasS2'
_diffrn_measurement_method '\w scans'
_diffrn_orient_matrix_type 'CrysAlisPro convention (1999,Acta A55,543-557)'
_diffrn_orient_matrix_UB_11 -0.0901290000
_diffrn_orient_matrix_UB_12 0.0669133000
_diffrn_orient_matrix_UB_13 0.0153849000
_diffrn_orient_matrix_UB_21 -0.0191100000
_diffrn_orient_matrix_UB_22 -0.0351115000
_diffrn_orient_matrix_UB_23 0.0660343000
_diffrn_orient_matrix_UB_31 0.1051073000
_diffrn_orient_matrix_UB_32 0.0510759000
_diffrn_orient_matrix_UB_33 0.0251812000
_diffrn_radiation_monochromator mirror
_diffrn_radiation_probe x-ray
_diffrn_radiation_type 'Cu K\a'
_diffrn_radiation_wavelength 1.54184
_diffrn_reflns_av_R_equivalents 0.0450
_diffrn_reflns_av_unetI/netI 0.0454
_diffrn_reflns_Laue_measured_fraction_full 1.000
_diffrn_reflns_Laue_measured_fraction_max 0.979
_diffrn_reflns_limit_h_max 13
_diffrn_reflns_limit_h_min -13
_diffrn_reflns_limit_k_max 20
_diffrn_reflns_limit_k_min -10
_diffrn_reflns_limit_l_max 26
_diffrn_reflns_limit_l_min -24
_diffrn_reflns_number 10428
_diffrn_reflns_point_group_measured_fraction_full 1.000
_diffrn_reflns_point_group_measured_fraction_max 0.979
_diffrn_reflns_theta_full 67.684
_diffrn_reflns_theta_max 73.622
_diffrn_reflns_theta_min 4.150
_diffrn_source 'micro-focus sealed X-ray tube'
_diffrn_source_type 'SuperNova (Cu) X-ray Source'
_exptl_absorpt_coefficient_mu 2.644
_exptl_absorpt_correction_T_max 1.00000
_exptl_absorpt_correction_T_min 0.63274
_exptl_absorpt_correction_type multi-scan
_exptl_absorpt_process_details
;
CrysAlisPro 1.171.38.43f (Rigaku Oxford Diffraction, 2015)
Empirical absorption correction using spherical harmonics,
 implemented in SCALE3 ABSPACK scaling algorithm.
;
_exptl_crystal_colour 'light colourless'
_exptl_crystal_density_diffrn 1.415
_exptl_crystal_description block
_exptl_crystal_F_000 1768
_exptl_crystal_size_max 0.16
_exptl_crystal_size_mid 0.14
_exptl_crystal_size_min 0.11
_refine_diff_density_max 4.520
_refine_diff_density_min -1.514
_refine_diff_density_rms 0.153
_refine_ls_extinction_method none
_refine_ls_goodness_of_fit_ref 2.008
_refine_ls_hydrogen_treatment constr
_refine_ls_matrix_type full
_refine_ls_number_parameters 259
_refine_ls_number_reflns 3921
_refine_ls_number_restraints 244
_refine_ls_restrained_S_all 1.964
_refine_ls_R_factor_all 0.1211
_refine_ls_R_factor_gt 0.1082
_refine_ls_shift/su_max 15.000
_refine_ls_shift/su_mean 0.523
_refine_ls_structure_factor_coef Fsqd
_refine_ls_weighting_details 'w=1/[\s^2^(Fo^2^)+(0.0913P)^2^+3.7758P] where P=(Fo^2^+2Fc^2^)/3'
_refine_ls_weighting_scheme calc
_refine_ls_wR_factor_gt 0.3020
_refine_ls_wR_factor_ref 0.3144
_reflns_Friedel_coverage 0.000
_reflns_number_gt 3255
_reflns_number_total 3921
_reflns_threshold_expression 'I > 2\s(I)'
_cod_data_source_file d5gc01102g2.cif
_cod_data_source_block 3-164k
_cod_depositor_comments 'Adding full bibliography for 7250280--7250281.cif.'
_cod_database_code 7250281
_shelx_shelxl_version_number 2018/3
_shelx_space_group_comment
;
The symmetry employed for this shelxl refinement is uniquely defined
by the following loop, which should always be used as a source of
symmetry information in preference to the above space-group names.
They are only intended as comments.
;
_olex2_refinement_description
;
1. Fixed Uiso
 At 1.2 times of:
  All C(H) groups
 At 1.5 times of:
  All C(H,H,H) groups
2. Uiso/Uaniso restraints and constraints
Uanis(C23) \\sim Ueq: with sigma of 0.0007 and sigma for terminal atoms of
0.0014
Uanis(C23) = Uanis(C24)
3. Rigid body (RIGU) restrains
 C6, S01, C24, O2, O3, C8, S02, C23, C7, H8, C9, C21, C22, H23, C1, H7, C11,
 H9, C10, H21, H22, C2, C12, C15, H2, C3, C5, H6, H12, C13, C14, C16, H3, C4,
 H5, H13, N1, H16, C17, O1, C18, H17, C19, H18A, H18B, H18C, H19A, H19B, H19C
 with sigma for 1-2 distances of 0.001 and sigma for 1-3 distances of 0.004
4. Others
 Sof(S02)=Sof(C21)=Sof(H21)=Sof(C22)=Sof(H22)=Sof(C23)=Sof(H23)=FVAR(1)
5.a Ternary CH refined with riding coordinates:
 C7(H7), C8(H8)
5.b Aromatic/amide H refined with riding coordinates:
 C2(H2), C3(H3), C5(H5), C6(H6), C9(H9), C12(H12), C13(H13), C16(H16),
 C17(H17), C21(H21), C22(H22), C23(H23)
5.c Idealised Me refined as rotating group:
 C18(H18A,H18B,H18C), C19(H19A,H19B,H19C)
;
_olex2_submission_special_instructions 'No special instructions were received'
_oxdiff_exptl_absorpt_empirical_details
;
Empirical correction (ABSPACK) includes:
- Absorption correction using spherical harmonics
- Frame scaling
- Detector area scaling
;
_oxdiff_exptl_absorpt_empirical_full_max 1.527
_oxdiff_exptl_absorpt_empirical_full_min 0.650

loop_
_space_group_symop_operation_xyz
'x, y, z'
'-x+1/2, -y, z+1/2'
'-x, y+1/2, -z+1/2'
'x+1/2, -y+1/2, -z'
'-x, -y, -z'
'x-1/2, y, -z-1/2'
'x, -y-1/2, z-1/2'
'-x-1/2, y-1/2, z'

loop_
_atom_site_label
_atom_site_type_symbol
_atom_site_fract_x
_atom_site_fract_y
_atom_site_fract_z
_atom_site_U_iso_or_equiv
_atom_site_adp_type
_atom_site_occupancy
_atom_site_site_symmetry_order
_atom_site_calc_flag
_atom_site_refinement_flags_posn
_atom_site_refinement_flags_adp
_atom_site_refinement_flags_occupancy
_atom_site_disorder_assembly
_atom_site_disorder_group
S01 S 0.48858(13) 0.65959(8) 0.18474(6) 0.0227(4) Uani 1 1 d . . . . .
C24 C 0.5064(4) 0.7068(3) 0.2569(2) 0.0093(8) Uani 1 1 d . . . . .
S02 S 0.39899(19) 0.69660(14) 0.31230(9) 0.0430(7) Uani 0.878(7) 1 d . . P A 1
O1 O 0.6497(5) 0.3825(3) 0.4640(2) 0.0403(11) Uani 1 1 d . . . . .
O2 O 0.5869(4) 0.6833(3) 0.1448(2) 0.0344(10) Uani 1 1 d . . . . .
O3 O 0.3660(4) 0.6731(2) 0.1638(2) 0.0318(10) Uani 1 1 d . . . . .
N1 N 0.7300(5) 0.3333(3) 0.0216(2) 0.0312(10) Uani 1 1 d . . . . .
C1 C 0.6345(5) 0.4948(3) 0.2887(3) 0.0208(10) Uani 1 1 d . . . . .
C2 C 0.6484(5) 0.5398(3) 0.3434(3) 0.0249(11) Uani 1 1 d . . . . .
H2 H 0.654659 0.594600 0.340021 0.030 Uiso 1 1 calc R U . . .
C3 C 0.6531(5) 0.5056(3) 0.4027(3) 0.0266(11) Uani 1 1 d . . . . .
H3 H 0.661937 0.537171 0.438198 0.032 Uiso 1 1 calc R U . . .
C4 C 0.6447(5) 0.4236(4) 0.4088(3) 0.0268(11) Uani 1 1 d . . . . .
C5 C 0.6298(5) 0.3775(3) 0.3550(3) 0.0272(12) Uani 1 1 d . . . . .
H5 H 0.622591 0.322841 0.358756 0.033 Uiso 1 1 calc R U . . .
C6 C 0.6256(5) 0.4123(3) 0.2961(3) 0.0247(11) Uani 1 1 d . . . . .
H6 H 0.616757 0.380418 0.260848 0.030 Uiso 1 1 calc R U . . .
C7 C 0.6320(5) 0.5335(3) 0.2251(3) 0.0226(10) Uani 1 1 d . . . . .
H7 H 0.681954 0.581476 0.226551 0.027 Uiso 1 1 calc R U . . .
C8 C 0.5013(5) 0.5565(3) 0.2028(3) 0.0206(10) Uani 1 1 d . . . . .
H8 H 0.442961 0.543115 0.235831 0.025 Uiso 1 1 calc R U . . .
C9 C 0.4714(5) 0.5083(3) 0.1432(3) 0.0264(12) Uani 1 1 d . . . . .
H9 H 0.397703 0.505098 0.122165 0.032 Uiso 1 1 calc R U . . .
C10 C 0.5885(5) 0.4678(3) 0.1271(3) 0.0222(10) Uani 1 1 d . . . . .
C11 C 0.6776(5) 0.4808(3) 0.1721(3) 0.0234(10) Uani 1 1 d . . . . .
C12 C 0.7905(5) 0.4436(4) 0.1684(3) 0.0283(12) Uani 1 1 d . . . . .
H12 H 0.848603 0.453211 0.199101 0.034 Uiso 1 1 calc R U . . .
C13 C 0.8166(5) 0.3929(4) 0.1197(3) 0.0306(12) Uani 1 1 d . . . . .
H13 H 0.890889 0.366983 0.117262 0.037 Uiso 1 1 calc R U . . .
C14 C 0.7273(5) 0.3819(3) 0.0739(3) 0.0265(11) Uani 1 1 d . . . . .
C15 C 0.6131(5) 0.4186(3) 0.0758(3) 0.0246(10) Uani 1 1 d . . . . .
C16 C 0.5473(6) 0.3919(4) 0.0220(3) 0.0305(12) Uani 1 1 d . . . . .
H16 H 0.469384 0.406820 0.010215 0.037 Uiso 1 1 calc R U . . .
C17 C 0.6208(6) 0.3405(4) -0.0084(3) 0.0330(12) Uani 1 1 d . . . . .
H17 H 0.599853 0.313636 -0.044957 0.040 Uiso 1 1 calc R U . . .
C18 C 0.8322(7) 0.2840(4) 0.0031(3) 0.0428(16) Uani 1 1 d . . . . .
H18A H 0.897695 0.317093 -0.010863 0.064 Uiso 1 1 calc R U . . .
H18B H 0.807954 0.249412 -0.030382 0.064 Uiso 1 1 calc R U . . .
H18C H 0.858429 0.253014 0.038355 0.064 Uiso 1 1 calc R U . . .
C19 C 0.6682(8) 0.4258(5) 0.5202(3) 0.0472(18) Uani 1 1 d . . . . .
H19A H 0.741867 0.455841 0.517030 0.071 Uiso 1 1 calc R U . . .
H19B H 0.673950 0.389772 0.554947 0.071 Uiso 1 1 calc R U . . .
H19C H 0.601146 0.461185 0.526806 0.071 Uiso 1 1 calc R U . . .
C21 C 0.4752(7) 0.7509(4) 0.3623(3) 0.0260(15) Uani 0.878(7) 1 d . . P A 1
H21 H 0.447188 0.760238 0.402837 0.031 Uiso 0.878(7) 1 calc R U P A 1
C22 C 0.5799(7) 0.7809(4) 0.3415(3) 0.0255(14) Uani 0.878(7) 1 d . . P A 1
H22 H 0.628132 0.812301 0.367268 0.031 Uiso 0.878(7) 1 calc R U P A 1
C23 C 0.6184(6) 0.7618(4) 0.2733(3) 0.0093(8) Uani 0.878(7) 1 d . U P A 1
H23 H 0.685277 0.777410 0.249787 0.011 Uiso 0.878(7) 1 calc R U P A 1

loop_
_atom_site_aniso_label
_atom_site_aniso_U_11
_atom_site_aniso_U_22
_atom_site_aniso_U_33
_atom_site_aniso_U_23
_atom_site_aniso_U_13
_atom_site_aniso_U_12
S01 0.0301(8) 0.0179(7) 0.0201(7) 0.0005(5) -0.0007(5) 0.0006(5)
C24 0.0095(10) 0.0091(10) 0.0093(10) -0.0004(6) -0.0010(6) 0.0012(6)
S02 0.0413(12) 0.0509(13) 0.0369(11) -0.0071(8) 0.0011(8) 0.0026(9)
O1 0.055(3) 0.036(2) 0.0295(19) 0.0059(16) -0.0088(19) -0.008(2)
O2 0.044(2) 0.031(2) 0.028(2) 0.0010(17) 0.0088(19) -0.0047(19)
O3 0.039(2) 0.026(2) 0.031(2) -0.0016(17) -0.0112(17) 0.0048(17)
N1 0.042(2) 0.030(2) 0.022(2) -0.0021(17) 0.0058(17) 0.0026(19)
C1 0.014(2) 0.0205(19) 0.028(2) -0.0033(15) -0.0008(17) -0.0002(16)
C2 0.027(3) 0.019(2) 0.028(2) -0.0037(16) -0.0022(18) 0.001(2)
C3 0.025(3) 0.029(2) 0.026(2) -0.0047(18) -0.004(2) -0.0024(19)
C4 0.025(3) 0.029(2) 0.026(2) -0.0003(15) -0.0040(19) -0.0009(18)
C5 0.029(3) 0.022(2) 0.031(2) -0.0008(16) -0.0043(19) -0.004(2)
C6 0.025(3) 0.020(2) 0.028(2) -0.0032(17) -0.002(2) -0.0014(18)
C7 0.019(2) 0.021(2) 0.028(2) -0.0022(16) -0.0007(16) -0.0016(18)
C8 0.019(2) 0.017(2) 0.025(2) -0.0005(17) 0.0014(17) -0.0015(16)
C9 0.022(2) 0.026(3) 0.031(3) -0.006(2) -0.0044(19) 0.0009(19)
C10 0.022(2) 0.021(2) 0.0235(19) 0.0006(17) -0.0014(16) -0.0009(17)
C11 0.021(2) 0.024(2) 0.025(2) -0.0016(18) -0.0004(16) -0.0020(17)
C12 0.021(2) 0.032(3) 0.032(3) -0.006(2) 0.0002(19) -0.0004(19)
C13 0.024(2) 0.035(3) 0.033(2) -0.007(2) 0.0039(18) 0.001(2)
C14 0.029(2) 0.025(2) 0.025(2) -0.0015(17) 0.0046(17) -0.0022(18)
C15 0.030(2) 0.022(2) 0.0221(19) 0.0016(17) 0.0011(17) -0.0018(18)
C16 0.042(3) 0.027(3) 0.023(2) 0.0017(19) -0.0054(19) 0.000(2)
C17 0.049(3) 0.028(3) 0.022(2) 0.001(2) -0.0011(19) 0.000(2)
C18 0.050(4) 0.044(3) 0.034(3) -0.007(3) 0.012(3) 0.010(3)
C19 0.066(5) 0.048(4) 0.028(3) 0.003(2) -0.007(3) -0.007(4)
C21 0.032(3) 0.028(3) 0.018(3) -0.005(2) 0.000(2) 0.006(2)
C22 0.033(3) 0.029(3) 0.014(2) -0.006(2) -0.003(2) 0.001(2)
C23 0.0095(10) 0.0091(10) 0.0093(10) -0.0004(6) -0.0010(6) 0.0012(6)

loop_
_atom_type_symbol
_atom_type_description
_atom_type_scat_dispersion_real
_atom_type_scat_dispersion_imag
_atom_type_scat_source
C C 0.0181 0.0091 'International Tables Vol C Tables 4.2.6.8 and 6.1.1.4'
H H 0.0000 0.0000 'International Tables Vol C Tables 4.2.6.8 and 6.1.1.4'
N N 0.0311 0.0180 'International Tables Vol C Tables 4.2.6.8 and 6.1.1.4'
O O 0.0492 0.0322 'International Tables Vol C Tables 4.2.6.8 and 6.1.1.4'
S S 0.3331 0.5567 'International Tables Vol C Tables 4.2.6.8 and 6.1.1.4'

loop_
_geom_angle_atom_site_label_1
_geom_angle_atom_site_label_2
_geom_angle_atom_site_label_3
_geom_angle
_geom_angle_site_symmetry_1
_geom_angle_site_symmetry_3
_geom_angle_publ_flag
C24 S01 C8 104.3(2) . . ?
O2 S01 C24 108.1(3) . . ?
O2 S01 O3 118.7(3) . . ?
O2 S01 C8 109.9(3) . . ?
O3 S01 C24 107.9(2) . . ?
O3 S01 C8 107.1(3) . . ?
S02 C24 S01 119.5(3) . . ?
C23 C24 S01 123.5(4) . . ?
C23 C24 S02 117.0(4) . . ?
C21 S02 C24 92.2(3) . . ?
C4 O1 C19 118.1(5) . . ?
C14 N1 C18 124.9(5) . . ?
C17 N1 C14 107.8(5) . . ?
C17 N1 C18 127.3(5) . . ?
C2 C1 C6 116.9(5) . . ?
C2 C1 C7 121.1(5) . . ?
C6 C1 C7 122.0(5) . . ?
C1 C2 H2 118.8 . . ?
C3 C2 C1 122.3(5) . . ?
C3 C2 H2 118.9 . . ?
C2 C3 H3 120.1 . . ?
C2 C3 C4 119.7(5) . . ?
C4 C3 H3 120.3 . . ?
O1 C4 C3 125.5(5) . . ?
O1 C4 C5 115.3(5) . . ?
C3 C4 C5 119.2(5) . . ?
C4 C5 H5 119.7 . . ?
C6 C5 C4 120.7(5) . . ?
C6 C5 H5 119.6 . . ?
C1 C6 H6 119.2 . . ?
C5 C6 C1 121.3(5) . . ?
C5 C6 H6 119.5 . . ?
C1 C7 H7 108.8 . . ?
C1 C7 C8 113.5(4) . . ?
C1 C7 C11 114.1(5) . . ?
C8 C7 H7 108.6 . . ?
C11 C7 H7 108.7 . . ?
C11 C7 C8 102.9(4) . . ?
S01 C8 H8 109.2 . . ?
C7 C8 S01 112.3(4) . . ?
C7 C8 H8 109.2 . . ?
C9 C8 S01 108.7(4) . . ?
C9 C8 C7 108.4(4) . . ?
C9 C8 H8 109.1 . . ?
C8 C9 H9 127.9 . . ?
C10 C9 C8 104.2(4) . . ?
C10 C9 H9 127.8 . . ?
C11 C10 C9 112.2(5) . . ?
C11 C10 C15 119.6(5) . . ?
C15 C10 C9 128.1(5) . . ?
C10 C11 C7 111.7(5) . . ?
C10 C11 C12 121.4(5) . . ?
C12 C11 C7 126.7(5) . . ?
C11 C12 H12 119.7 . . ?
C13 C12 C11 120.6(6) . . ?
C13 C12 H12 119.7 . . ?
C12 C13 H13 121.3 . . ?
C12 C13 C14 117.5(5) . . ?
C14 C13 H13 121.2 . . ?
N1 C14 C13 128.8(5) . . ?
N1 C14 C15 107.6(5) . . ?
C13 C14 C15 123.6(5) . . ?
C10 C15 C14 117.3(5) . . ?
C10 C15 C16 135.6(6) . . ?
C14 C15 C16 107.0(5) . . ?
C15 C16 H16 126.7 . . ?
C17 C16 C15 106.4(6) . . ?
C17 C16 H16 126.8 . . ?
N1 C17 H17 124.4 . . ?
C16 C17 N1 111.1(5) . . ?
C16 C17 H17 124.4 . . ?
N1 C18 H18A 109.4 . . ?
N1 C18 H18B 109.4 . . ?
N1 C18 H18C 109.6 . . ?
H18A C18 H18B 109.5 . . ?
H18A C18 H18C 109.5 . . ?
H18B C18 H18C 109.5 . . ?
O1 C19 H19A 109.5 . . ?
O1 C19 H19B 109.5 . . ?
O1 C19 H19C 109.4 . . ?
H19A C19 H19B 109.5 . . ?
H19A C19 H19C 109.5 . . ?
H19B C19 H19C 109.5 . . ?
S02 C21 H21 122.0 . . ?
C22 C21 S02 116.1(5) . . ?
C22 C21 H21 121.9 . . ?
C21 C22 H22 120.9 . . ?
C21 C22 C23 118.0(6) . . ?
C23 C22 H22 121.1 . . ?
C24 C23 H23 131.9 . . ?
C22 C23 C24 96.7(5) . . ?
C22 C23 H23 131.4 . . ?

loop_
_geom_bond_atom_site_label_1
_geom_bond_atom_site_label_2
_geom_bond_distance
_geom_bond_site_symmetry_2
_geom_bond_publ_flag
S01 C24 1.742(5) . ?
S01 O2 1.436(4) . ?
S01 O3 1.441(4) . ?
S01 C8 1.788(5) . ?
C24 S02 1.681(5) . ?
C24 C23 1.583(8) . ?
S02 C21 1.637(7) . ?
O1 C4 1.367(7) . ?
O1 C19 1.418(8) . ?
N1 C14 1.384(7) . ?
N1 C17 1.368(9) . ?
N1 C18 1.455(8) . ?
C1 C2 1.400(8) . ?
C1 C6 1.406(8) . ?
C1 C7 1.504(8) . ?
C2 H2 0.9300 . ?
C2 C3 1.391(8) . ?
C3 H3 0.9300 . ?
C3 C4 1.393(8) . ?
C4 C5 1.394(8) . ?
C5 H5 0.9300 . ?
C5 C6 1.386(8) . ?
C6 H6 0.9300 . ?
C7 H7 0.9800 . ?
C7 C8 1.566(7) . ?
C7 C11 1.524(7) . ?
C8 H8 0.9800 . ?
C8 C9 1.543(8) . ?
C9 H9 0.9300 . ?
C9 C10 1.500(8) . ?
C10 C11 1.390(8) . ?
C10 C15 1.400(8) . ?
C11 C12 1.396(8) . ?
C12 H12 0.9300 . ?
C12 C13 1.375(8) . ?
C13 H13 0.9300 . ?
C13 C14 1.397(8) . ?
C14 C15 1.404(8) . ?
C15 C16 1.429(8) . ?
C16 H16 0.9300 . ?
C16 C17 1.351(9) . ?
C17 H17 0.9300 . ?
C18 H18A 0.9600 . ?
C18 H18B 0.9600 . ?
C18 H18C 0.9600 . ?
C19 H19A 0.9600 . ?
C19 H19B 0.9600 . ?
C19 H19C 0.9600 . ?
C21 H21 0.9300 . ?
C21 C22 1.336(11) . ?
C22 H22 0.9300 . ?
C22 C23 1.548(9) . ?
C23 H23 0.9300 . ?

loop_
_geom_torsion_atom_site_label_1
_geom_torsion_atom_site_label_2
_geom_torsion_atom_site_label_3
_geom_torsion_atom_site_label_4
_geom_torsion
_geom_torsion_site_symmetry_1
_geom_torsion_site_symmetry_2
_geom_torsion_site_symmetry_3
_geom_torsion_site_symmetry_4
_geom_torsion_publ_flag
S01 C24 S02 C21 178.6(4) . . . . ?
S01 C24 C23 C22 -178.6(4) . . . . ?
S01 C8 C9 C10 114.7(4) . . . . ?
C24 S01 C8 C7 -66.9(4) . . . . ?
C24 S01 C8 C9 173.2(4) . . . . ?
C24 S02 C21 C22 1.7(6) . . . . ?
S02 C24 C23 C22 3.0(5) . . . . ?
S02 C21 C22 C23 0.0(9) . . . . ?
O1 C4 C5 C6 -178.8(5) . . . . ?
O2 S01 C24 S02 175.2(3) . . . . ?
O2 S01 C24 C23 -3.2(5) . . . . ?
O2 S01 C8 C7 48.7(5) . . . . ?
O2 S01 C8 C9 -71.1(4) . . . . ?
O3 S01 C24 S02 45.8(4) . . . . ?
O3 S01 C24 C23 -132.6(4) . . . . ?
O3 S01 C8 C7 178.9(4) . . . . ?
O3 S01 C8 C9 59.1(4) . . . . ?
N1 C14 C15 C10 177.0(5) . . . . ?
N1 C14 C15 C16 -1.2(6) . . . . ?
C1 C2 C3 C4 0.4(9) . . . . ?
C1 C7 C8 S01 123.4(4) . . . . ?
C1 C7 C8 C9 -116.6(5) . . . . ?
C1 C7 C11 C10 119.3(5) . . . . ?
C1 C7 C11 C12 -56.4(7) . . . . ?
C2 C1 C6 C5 0.3(8) . . . . ?
C2 C1 C7 C8 -90.9(6) . . . . ?
C2 C1 C7 C11 151.6(5) . . . . ?
C2 C3 C4 O1 179.1(5) . . . . ?
C2 C3 C4 C5 -0.9(9) . . . . ?
C3 C4 C5 C6 1.2(9) . . . . ?
C4 C5 C6 C1 -0.9(9) . . . . ?
C6 C1 C2 C3 -0.1(8) . . . . ?
C6 C1 C7 C8 90.4(6) . . . . ?
C6 C1 C7 C11 -27.0(7) . . . . ?
C7 C1 C2 C3 -178.9(5) . . . . ?
C7 C1 C6 C5 179.1(5) . . . . ?
C7 C8 C9 C10 -7.6(6) . . . . ?
C7 C11 C12 C13 175.4(6) . . . . ?
C8 S01 C24 S02 -67.9(4) . . . . ?
C8 S01 C24 C23 113.7(4) . . . . ?
C8 C7 C11 C10 -4.1(6) . . . . ?
C8 C7 C11 C12 -179.8(5) . . . . ?
C8 C9 C10 C11 5.2(6) . . . . ?
C8 C9 C10 C15 -177.7(5) . . . . ?
C9 C10 C11 C7 -0.7(7) . . . . ?
C9 C10 C11 C12 175.3(5) . . . . ?
C9 C10 C15 C14 -174.4(5) . . . . ?
C9 C10 C15 C16 3.0(11) . . . . ?
C10 C11 C12 C13 0.1(9) . . . . ?
C10 C15 C16 C17 -176.4(6) . . . . ?
C11 C7 C8 S01 -112.9(4) . . . . ?
C11 C7 C8 C9 7.2(6) . . . . ?
C11 C10 C15 C14 2.5(8) . . . . ?
C11 C10 C15 C16 179.9(6) . . . . ?
C11 C12 C13 C14 1.4(9) . . . . ?
C12 C13 C14 N1 -178.5(6) . . . . ?
C12 C13 C14 C15 -1.0(9) . . . . ?
C13 C14 C15 C10 -1.0(8) . . . . ?
C13 C14 C15 C16 -179.1(6) . . . . ?
C14 N1 C17 C16 0.2(7) . . . . ?
C14 C15 C16 C17 1.3(7) . . . . ?
C15 C10 C11 C7 -178.0(5) . . . . ?
C15 C10 C11 C12 -2.1(8) . . . . ?
C15 C16 C17 N1 -0.9(7) . . . . ?
C17 N1 C14 C13 178.4(6) . . . . ?
C17 N1 C14 C15 0.6(6) . . . . ?
C18 N1 C14 C13 -1.6(10) . . . . ?
C18 N1 C14 C15 -179.4(6) . . . . ?
C18 N1 C17 C16 -179.8(6) . . . . ?
C19 O1 C4 C3 -1.7(9) . . . . ?
C19 O1 C4 C5 178.3(6) . . . . ?
C21 C22 C23 C24 -1.8(8) . . . . ?
C23 C24 S02 C21 -2.9(5) . . . . ?
